data_7702032
loop_
_publ_author_name
'Heindl, Claudia'
'Peresypkina, Eugenia V.'
'Virovets, Alexander V.'
'Komarov, Vladislav Yu'
'Scheer, Manfred'

_publ_section_title
;
 1,2,4-Triphospholyl anions - versatile building blocks for the formation
 of 1D, 2D and 3D assemblies.
;
_journal_issue 22
_journal_name_full 'Dalton transactions (Cambridge, England : 2003)'
_journal_page_first 10245
_journal_page_last 10252
_journal_paper_doi 10.1039/c5dt01230a
_journal_volume 44
_journal_year 2015
_chemical_formula_moiety 'C48 H56 Cl Cu3 N4 P6, 0.6(C H3 C N)'
_chemical_formula_structural '[Cu3 (P3 C2 (Mes)2)2 (Me C N)4] * 0.6(Me C N)'
_chemical_formula_sum 'C49.2 H57.8 Cl Cu3 N4.6 P6'
_chemical_formula_weight 1125.49
_space_group_crystal_system tetragonal
_space_group_IT_number 122
_space_group_name_Hall 'I -4 2bw'
_space_group_name_H-M_alt 'I -4 2 d'
_atom_sites_solution_hydrogens mixed
_atom_sites_solution_primary difmap
_atom_sites_solution_secondary difmap
_audit_creation_method SHELXL-2013
_audit_update_record
;
2015-03-24 deposited with the CCDC.
2015-04-24 downloaded from the CCDC.
;
_cell_angle_alpha 90
_cell_angle_beta 90
_cell_angle_gamma 90
_cell_formula_units_Z 8
_cell_length_a 25.9670(2)
_cell_length_b 25.9670(2)
_cell_length_c 17.9760(2)
_cell_measurement_reflns_used 4543
_cell_measurement_temperature 123(2)
_cell_measurement_theta_max 68.1280
_cell_measurement_theta_min 4.5210
_cell_volume 12120.95(19)
_computing_cell_refinement
;
CrysAlisPro, Agilent Technologies,
Version 1.171.37.34 (release 22-05-2014 CrysAlis171 .NET)
(compiled May 22 2014,16:03:01)
;
_computing_data_collection
;
CrysAlisPro, Agilent Technologies,
Version 1.171.37.34 (release 22-05-2014 CrysAlis171 .NET)
(compiled May 22 2014,16:03:01)
;
_computing_data_reduction
;
CrysAlisPro, Agilent Technologies,
Version 1.171.37.34 (release 22-05-2014 CrysAlis171 .NET)
(compiled May 22 2014,16:03:01)
;
_computing_structure_refinement 'SHELXL-2013 (Sheldrick, 2013)'
_computing_structure_solution 'SHELXS-97 (Sheldrick, 1997)'
_diffrn_ambient_temperature 123(2)
_diffrn_detector 'CCD plate'
_diffrn_detector_area_resol_mean 10.3546
_diffrn_detector_type Atlas
_diffrn_measured_fraction_theta_full 1.000
_diffrn_measured_fraction_theta_max 0.980
_diffrn_measurement_device 'four-circle diffractometer'
_diffrn_measurement_device_type 'SuperNova, Single source at offset, Atlas'
_diffrn_measurement_method '\w scans'
_diffrn_radiation_monochromator mirror
_diffrn_radiation_probe x-ray
_diffrn_radiation_type CuK\a
_diffrn_radiation_wavelength 1.54178
_diffrn_reflns_av_R_equivalents 0.0216
_diffrn_reflns_av_unetI/netI 0.0376
_diffrn_reflns_Laue_measured_fraction_full 1.000
_diffrn_reflns_Laue_measured_fraction_max 0.980
_diffrn_reflns_limit_h_max 31
_diffrn_reflns_limit_h_min -32
_diffrn_reflns_limit_k_max 20
_diffrn_reflns_limit_k_min -29
_diffrn_reflns_limit_l_max 14
_diffrn_reflns_limit_l_min -21
_diffrn_reflns_number 13152
_diffrn_reflns_point_group_measured_fraction_full 1.000
_diffrn_reflns_point_group_measured_fraction_max 0.981
_diffrn_reflns_theta_full 67.500
_diffrn_reflns_theta_max 73.587
_diffrn_reflns_theta_min 2.990
_diffrn_source 'sealed X-ray tube'
_diffrn_source_type 'SuperNova (Cu) X-ray Source'
_exptl_absorpt_coefficient_mu 3.378
_exptl_absorpt_correction_T_max 0.893
_exptl_absorpt_correction_T_min 0.648
_exptl_absorpt_correction_type gaussian
_exptl_absorpt_process_details
;
CrysAlisPro, Agilent Technologies,
Version 1.171.37.34 (release 22-05-2014 CrysAlis171 .NET)
(compiled May 22 2014,16:03:01)
Numerical absorption correction based on gaussian integration over
			a multifaceted crystal model
Empirical absorption correction using spherical harmonics,
 implemented in SCALE3 ABSPACK scaling algorithm.
;
_exptl_crystal_colour red
_exptl_crystal_density_diffrn 1.234
_exptl_crystal_description prism
_exptl_crystal_F_000 4634
_exptl_crystal_size_max 0.1772
_exptl_crystal_size_mid 0.1316
_exptl_crystal_size_min 0.0334
_refine_diff_density_max 1.856
_refine_diff_density_min -0.541
_refine_diff_density_rms 0.205
_refine_ls_abs_structure_details
;
 Refined as an inversion twin.
;
_refine_ls_abs_structure_Flack 0.20(10)
_refine_ls_extinction_method none
_refine_ls_goodness_of_fit_ref 1.053
_refine_ls_hydrogen_treatment constr
_refine_ls_matrix_type full
_refine_ls_number_parameters 353
_refine_ls_number_reflns 5757
_refine_ls_number_restraints 12
_refine_ls_restrained_S_all 1.054
_refine_ls_R_factor_all 0.1079
_refine_ls_R_factor_gt 0.0952
_refine_ls_shift/su_max 0.000
_refine_ls_shift/su_mean 0.000
_refine_ls_structure_factor_coef Fsqd
_refine_ls_weighting_details
;
 w=1/[\s^2^(Fo^2^)+(0.1848P)^2^]
 where P=(Fo^2^+2Fc^2^)/3
;
_refine_ls_weighting_scheme calc
_refine_ls_wR_factor_gt 0.2504
_refine_ls_wR_factor_ref 0.2604
_reflns_Friedel_coverage 0.853
_reflns_Friedel_fraction_full 1.000
_reflns_Friedel_fraction_max 0.981
_reflns_number_gt 4063
_reflns_number_total 5757
_reflns_threshold_expression 'I > 2\s(I)'
_cod_data_source_file c5dt01230a2.cif
_cod_data_source_block ne
_cod_original_cell_volume 12120.9(2)
_cod_original_formula_sum 'C49.20 H57.80 Cl Cu3 N4.60 P6'
_cod_database_code 7702032
_shelx_space_group_comment
;
The symmetry employed for this shelxl refinement is uniquely defined
by the following loop, which should always be used as a source of
symmetry information in preference to the above space-group names.
They are only intended as comments.
;
_shelxl_version_number 2013-2

loop_
_space_group_symop_operation_xyz
'x, y, z'
'-x, -y, z'
'y, -x, -z'
'-y, x, -z'
'-x+1/2, y, -z+3/4'
'x+1/2, -y, -z+3/4'
'-y+1/2, -x, z+3/4'
'y+1/2, x, z+3/4'
'x+1/2, y+1/2, z+1/2'
'-x+1/2, -y+1/2, z+1/2'
'y+1/2, -x+1/2, -z+1/2'
'-y+1/2, x+1/2, -z+1/2'
'-x+1, y+1/2, -z+5/4'
'x+1, -y+1/2, -z+5/4'
'-y+1, -x+1/2, z+5/4'
'y+1, x+1/2, z+5/4'

loop_
_atom_site_label
_atom_site_type_symbol
_atom_site_fract_x
_atom_site_fract_y
_atom_site_fract_z
_atom_site_U_iso_or_equiv
_atom_site_adp_type
_atom_site_occupancy
_atom_site_site_symmetry_order
_atom_site_calc_flag
_atom_site_refinement_flags_posn
_atom_site_refinement_flags_adp
_atom_site_refinement_flags_occupancy
_atom_site_disorder_assembly
_atom_site_disorder_group
Cu1 Cu 0.09940(10) 0.2500 0.1250 0.0941(9) Uani 1 2 d S T P . .
Cu2 Cu -0.04666(6) 0.01552(8) 0.11599(7) 0.0741(6) Uani 1 1 d . . . . .
P1 P 0.06120(13) 0.17671(12) 0.08877(16) 0.0752(8) Uani 1 1 d . . . . .
P2 P 0.0140(3) 0.07284(18) 0.0963(2) 0.0697(10) Uani 0.7 1 d . . P A 1
P3 P 0.0186(2) 0.09796(16) -0.01337(19) 0.0719(11) Uani 0.7 1 d . . P A 1
P2A P 0.0419(4) 0.0611(4) 0.0955(4) 0.055(2) Uani 0.3 1 d . . P A 2
P3A P 0.0539(3) 0.0851(3) -0.0137(3) 0.0451(14) Uani 0.3 1 d . . P A 2
C1 C 0.0444(5) 0.1247(5) 0.1427(6) 0.077(3) Uani 1 1 d . . . . .
C2 C 0.0440(6) 0.1245(6) 0.2248(6) 0.085(3) Uani 1 1 d . . . . .
C3 C 0.0856(5) 0.1054(6) 0.2636(8) 0.091(4) Uani 1 1 d . . . . .
C4 C 0.0809(8) 0.1003(8) 0.3404(9) 0.121(7) Uani 1 1 d . . . . .
H4 H 0.1093 0.0865 0.3671 0.145 Uiso 1 1 calc R U . . .
C5 C 0.0367(7) 0.1143(9) 0.3807(9) 0.117(6) Uani 1 1 d . . . . .
C6 C -0.0011(9) 0.1337(10) 0.3408(9) 0.133(7) Uani 1 1 d . . . . .
H6 H -0.0311 0.1445 0.3667 0.159 Uiso 1 1 calc R U . . .
C7 C -0.0008(6) 0.1397(7) 0.2629(7) 0.095(4) Uani 1 1 d . . . . .
C8 C 0.1344(7) 0.0895(9) 0.2227(13) 0.138(9) Uani 1 1 d . . . . .
H8A H 0.1596 0.0762 0.2585 0.206 Uiso 1 1 calc R U . . .
H8B H 0.1489 0.1194 0.1968 0.206 Uiso 1 1 calc R U . . .
H8C H 0.1261 0.0625 0.1864 0.206 Uiso 1 1 calc R U . . .
C9 C 0.0370(16) 0.1093(12) 0.4654(13) 0.182(14) Uani 1 1 d . . . . .
H9A H 0.0356 0.0748 0.4789 0.273 Uiso 1 1 d . U . . .
H9B H 0.0049 0.1266 0.4837 0.273 Uiso 1 1 d . U . . .
H9C H 0.0653 0.1272 0.4853 0.273 Uiso 1 1 d . U . . .
C10 C -0.0472(7) 0.1582(9) 0.2252(12) 0.125(7) Uani 1 1 d . . . . .
H10A H -0.0752 0.1617 0.2614 0.187 Uiso 1 1 calc R U . . .
H10B H -0.0573 0.1335 0.1866 0.187 Uiso 1 1 calc R U . . .
H10C H -0.0403 0.1917 0.2022 0.187 Uiso 1 1 calc R U . . .
C11 C 0.0669(9) 0.1835(6) -0.0711(8) 0.113(6) Uani 1 1 d . . . . .
C12 C 0.0264(9) 0.2151(7) -0.1043(9) 0.123(7) Uani 1 1 d . . . . .
C13 C 0.0404(8) 0.2387(8) -0.1712(10) 0.124(6) Uani 1 1 d D . . . .
H13 H 0.0157 0.2612 -0.1927 0.149 Uiso 1 1 calc R U . . .
C14 C 0.0833(11) 0.2332(10) -0.2074(12) 0.147(9) Uani 1 1 d D . . . .
C15 C 0.1222(13) 0.2001(11) -0.1706(12) 0.149(9) Uani 1 1 d . . . . .
H15 H 0.1549 0.1946 -0.1931 0.179 Uiso 1 1 calc R U . . .
C16 C 0.1105(9) 0.1778(7) -0.1048(11) 0.117(6) Uani 1 1 d . . . . .
C17 C -0.0215(9) 0.2186(14) -0.0703(11) 0.168(13) Uani 1 1 d . . . . .
H17A H -0.0369 0.1842 -0.0669 0.252 Uiso 1 1 calc R U . . .
H17B H -0.0439 0.2411 -0.0997 0.252 Uiso 1 1 calc R U . . .
H17C H -0.0174 0.2329 -0.0202 0.252 Uiso 1 1 calc R U . . .
C18 C 0.0928(18) 0.258(3) -0.282(2) 0.34(4) Uani 1 1 d . . . . .
H18A H 0.1138 0.2881 -0.2752 0.516 Uiso 1 1 d . U . . .
H18B H 0.0614 0.2683 -0.3074 0.516 Uiso 1 1 d . U . . .
H18C H 0.1107 0.2337 -0.3127 0.516 Uiso 1 1 d . U . . .
C19 C 0.1485(16) 0.1453(12) -0.0730(19) 0.195(16) Uani 1 1 d . . . . .
H19A H 0.1578 0.1572 -0.0226 0.292 Uiso 1 1 d . U . . .
H19B H 0.1788 0.1427 -0.1016 0.292 Uiso 1 1 d . U . . .
H19C H 0.1344 0.1102 -0.0656 0.292 Uiso 1 1 d . U . . .
C23 C -0.1010(10) 0.0329(10) 0.2651(8) 0.134(8) Uani 1 1 d . . . . .
C24 C -0.1248(15) 0.044(2) 0.3377(15) 0.25(2) Uani 1 1 d . . . . .
H24A H -0.1618 0.0385 0.3321 0.369 Uiso 1 1 d . U . . .
H24B H -0.1164 0.0750 0.3546 0.369 Uiso 1 1 d . U . . .
H24C H -0.1126 0.0158 0.3703 0.369 Uiso 1 1 d . U . . .
C92 C 0.0531(9) 0.1542(6) -0.0007(7) 0.106(6) Uani 1 1 d . . . . .
N1 N 0.1288(16) 0.2766(15) 0.007(2) 0.095(11) Uiso 0.35 1 d D . P B 1
C21 C 0.1470(15) 0.2900(15) -0.045(2) 0.077(9) Uiso 0.35 1 d D . P B 1
C22 C 0.152(4) 0.309(4) -0.126(3) 0.18(3) Uiso 0.35 1 d D . P B 1
H22A H 0.1176 0.3169 -0.1459 0.277 Uiso 0.35 1 calc R U P B 1
H22B H 0.1675 0.2815 -0.1567 0.277 Uiso 0.35 1 calc R U P B 1
H22C H 0.1736 0.3395 -0.1280 0.277 Uiso 0.35 1 calc R U P B 1
N1A N 0.1426(10) 0.2726(9) 0.0338(16) 0.070(5) Uiso 0.45 1 d D . P B 2
C21A C 0.1602(14) 0.2858(13) -0.0185(17) 0.085(8) Uiso 0.45 1 d D . P B 2
C22A C 0.1761(14) 0.3062(14) -0.0973(17) 0.093(8) Uiso 0.45 1 d D . P B 2
H22D H 0.1932 0.2786 -0.1251 0.140 Uiso 0.45 1 calc R U P B 2
H22E H 0.1997 0.3354 -0.0917 0.140 Uiso 0.45 1 calc R U P B 2
H22F H 0.1453 0.3173 -0.1243 0.140 Uiso 0.45 1 calc R U P B 2
N1B N 0.1547(14) 0.2613(14) 0.064(2) 0.051(8) Uiso 0.2 1 d D . P B 3
C21B C 0.179(2) 0.272(2) 0.016(3) 0.065(12) Uiso 0.2 1 d D . P B 3
C22B C 0.231(6) 0.249(11) -0.008(15) 0.28(14) Uiso 0.2 1 d D . P B 3
H22G H 0.2380 0.2184 0.0228 0.416 Uiso 0.2 1 calc R U P B 3
H22J H 0.2581 0.2745 -0.0001 0.416 Uiso 0.2 1 calc R U P B 3
H22H H 0.2295 0.2391 -0.0602 0.416 Uiso 0.2 1 calc R U P B 3
N2 N -0.0802(6) 0.0282(8) 0.2117(6) 0.118(5) Uani 1 1 d . . . . .
N3 N 0.262(4) 0.235(4) -0.019(5) 0.14(3) Uiso 0.2 1 d D . P C 1
C25 C 0.255(3) 0.209(3) 0.029(4) 0.085(16) Uiso 0.2 1 d D . P C 1
C26 C 0.257(5) 0.172(4) 0.095(5) 0.13(3) Uiso 0.2 1 d D . P C 1
H26D H 0.2927 0.1684 0.1125 0.194 Uiso 0.2 1 calc R U P C 1
H26E H 0.2445 0.1377 0.0794 0.194 Uiso 0.2 1 calc R U P C 1
H26F H 0.2355 0.1845 0.1359 0.194 Uiso 0.2 1 calc R U P C 1
N3A N 0.281(6) 0.219(5) 0.041(8) 0.10(3) Uiso 0.1 1 d D . P D 2
C25A C 0.268(5) 0.187(4) 0.075(7) 0.08(3) Uiso 0.1 1 d D . P D 2
C26A C 0.274(5) 0.145(5) 0.135(7) 0.09(3) Uiso 0.1 1 d D . P D 2
H26A H 0.3108 0.1347 0.1379 0.129 Uiso 0.1 1 calc R U P D 2
H26B H 0.2536 0.1148 0.1213 0.129 Uiso 0.1 1 calc R U P D 2
H26C H 0.2631 0.1584 0.1828 0.129 Uiso 0.1 1 calc R U P D 2
Cl1A Cl 0.2756(5) 0.0711(4) 0.3150(8) 0.044(2) Uiso 0.171 1 d . . P E 1
Cl1B Cl 0.2896(5) 0.0797(5) 0.2850(9) 0.040(2) Uiso 0.135 1 d . . P F 2
Cl1C Cl 0.2624(10) 0.0593(11) 0.3516(18) 0.039(5) Uiso 0.063 1 d . . P G 3
Cl1D Cl 0.2500 0.0381(18) 0.3750 0.039(8) Uiso 0.054 2 d S . P H 4
Cl1E Cl 0.3006(12) 0.0979(13) 0.252(2) 0.027(6) Uiso 0.04 1 d . . P I 5
Cl1F Cl 0.3169(10) 0.1118(10) 0.2169(15) 0.039(5) Uiso 0.064 1 d . . P J 6

loop_
_atom_site_aniso_label
_atom_site_aniso_U_11
_atom_site_aniso_U_22
_atom_site_aniso_U_33
_atom_site_aniso_U_23
_atom_site_aniso_U_13
_atom_site_aniso_U_12
Cu1 0.0791(14) 0.0861(16) 0.117(2) -0.0535(16) 0.000 0.000
Cu2 0.0658(8) 0.1240(14) 0.0324(6) 0.0022(7) -0.0015(6) 0.0219(8)
P1 0.0965(19) 0.0765(16) 0.0526(12) -0.0217(12) -0.0038(12) -0.0093(13)
P2 0.099(4) 0.074(2) 0.0361(16) -0.0069(15) -0.003(2) -0.004(3)
P3 0.108(4) 0.067(2) 0.0403(16) -0.0087(14) -0.0002(19) -0.013(2)
P2A 0.056(4) 0.078(5) 0.033(3) -0.013(3) -0.005(3) 0.010(4)
P3A 0.053(4) 0.057(4) 0.025(3) -0.005(2) -0.003(2) -0.001(3)
C1 0.099(7) 0.092(7) 0.040(5) -0.019(5) -0.005(5) 0.000(6)
C2 0.112(9) 0.098(8) 0.046(5) -0.019(5) -0.015(6) 0.017(7)
C3 0.086(8) 0.113(10) 0.073(7) -0.034(7) -0.026(6) 0.014(7)
C4 0.138(14) 0.142(14) 0.083(9) -0.032(10) -0.051(10) 0.041(12)
C5 0.114(12) 0.170(16) 0.067(8) -0.024(10) -0.018(8) 0.000(11)
C6 0.143(15) 0.186(19) 0.069(8) -0.045(11) 0.037(10) 0.023(13)
C7 0.107(9) 0.121(11) 0.055(6) -0.023(7) -0.008(6) 0.021(8)
C8 0.097(10) 0.156(17) 0.159(18) -0.084(15) -0.056(12) 0.012(11)
C9 0.30(4) 0.17(2) 0.078(12) -0.027(13) 0.014(18) 0.02(2)
C10 0.110(11) 0.139(15) 0.125(13) -0.053(12) -0.034(11) 0.046(11)
C11 0.20(2) 0.076(8) 0.067(7) -0.011(6) 0.005(10) -0.041(10)
C12 0.176(19) 0.109(11) 0.083(10) 0.007(8) -0.045(11) -0.047(12)
C13 0.139(15) 0.146(16) 0.087(11) 0.042(11) -0.019(11) -0.024(12)
C14 0.20(2) 0.16(2) 0.083(11) 0.026(12) 0.010(15) -0.037(17)
C15 0.20(2) 0.159(19) 0.085(12) -0.005(12) 0.032(14) -0.003(18)
C16 0.157(16) 0.094(10) 0.101(12) -0.013(9) 0.049(12) -0.006(10)
C17 0.110(13) 0.32(4) 0.075(10) 0.018(16) -0.004(10) -0.049(18)
C18 0.28(4) 0.62(10) 0.14(2) 0.20(4) -0.04(3) -0.24(6)
C19 0.26(4) 0.16(2) 0.16(2) -0.07(2) 0.13(3) -0.03(2)
C23 0.177(19) 0.18(2) 0.050(7) -0.007(8) 0.032(9) 0.023(16)
C24 0.24(3) 0.40(6) 0.099(16) -0.03(2) 0.10(2) 0.05(4)
C92 0.187(16) 0.084(8) 0.048(5) 0.003(5) -0.008(8) -0.053(10)
N2 0.114(9) 0.195(16) 0.046(5) -0.002(7) 0.023(6) 0.033(10)

loop_
_atom_type_symbol
_atom_type_description
_atom_type_scat_dispersion_real
_atom_type_scat_dispersion_imag
_atom_type_scat_source
C C 0.0181 0.0091 'International Tables Vol C Tables 4.2.6.8 and 6.1.1.4'
H H 0.0000 0.0000 'International Tables Vol C Tables 4.2.6.8 and 6.1.1.4'
N N 0.0311 0.0180 'International Tables Vol C Tables 4.2.6.8 and 6.1.1.4'
P P 0.2955 0.4335 'International Tables Vol C Tables 4.2.6.8 and 6.1.1.4'
Cl Cl 0.3639 0.7018 'International Tables Vol C Tables 4.2.6.8 and 6.1.1.4'
Cu Cu -1.9646 0.5888 'International Tables Vol C Tables 4.2.6.8 and 6.1.1.4'

loop_
_exptl_crystal_face_index_h
_exptl_crystal_face_index_k
_exptl_crystal_face_index_l
_exptl_crystal_face_perp_dist
_exptl_oxdiff_crystal_face_indexfrac_h
_exptl_oxdiff_crystal_face_indexfrac_k
_exptl_oxdiff_crystal_face_indexfrac_l
_exptl_oxdiff_crystal_face_x
_exptl_oxdiff_crystal_face_y
_exptl_oxdiff_crystal_face_z
0 -5 11 0.0167 0.0009 -4.9992 10.9992 -0.9363 0.2377 -0.2082
0 5 -11 0.0167 -0.0009 4.9992 -10.9992 0.9363 -0.2377 0.2082
-16 4 -1 0.0825 -15.9969 3.9989 -1.0007 -0.1646 -0.7329 0.6328
16 -4 1 0.0825 15.9969 -3.9989 1.0007 0.1646 0.7329 -0.6328
1 15 5 0.0628 1.0019 14.9998 4.9995 -0.1771 -0.7023 -0.6737
-1 -15 -5 0.0628 -1.0019 -14.9998 -4.9995 0.1771 0.7023 0.6737
-13 -9 -4 0.0688 -12.9990 -9.0006 -4.0002 -0.0448 0.0050 0.9979
13 9 4 0.0688 12.9990 9.0006 4.0002 0.0448 -0.0050 -0.9979
-10 13 3 0.0771 -9.9966 12.9991 2.9992 -0.2498 -0.9733 -0.0486
10 -13 -3 0.0771 9.9966 -12.9991 -2.9992 0.2498 0.9733 0.0486

loop_
_geom_angle_atom_site_label_1
_geom_angle_atom_site_label_2
_geom_angle_atom_site_label_3
_geom_angle
_geom_angle_site_symmetry_1
_geom_angle_site_symmetry_3
N1B Cu1 N1B 77(3) 14_454 .
N1A Cu1 N1A 114.5(18) . 14_454
N1B Cu1 P1 108.0(12) 14_454 14_454
N1B Cu1 P1 112.6(12) . 14_454
N1A Cu1 P1 103.2(7) . 14_454
N1A Cu1 P1 104.5(7) 14_454 14_454
N1B Cu1 P1 112.6(12) 14_454 .
N1B Cu1 P1 108.0(12) . .
N1A Cu1 P1 104.5(7) . .
N1A Cu1 P1 103.2(7) 14_454 .
P1 Cu1 P1 127.5(2) 14_454 .
P1 Cu1 N1 99.0(10) 14_454 .
P1 Cu1 N1 97.4(10) . .
P1 Cu1 N1 97.4(10) 14_454 14_454
P1 Cu1 N1 99.0(10) . 14_454
N1 Cu1 N1 142(2) . 14_454
N2 Cu2 P2A 110.7(6) . 2
N2 Cu2 P2 110.3(6) . .
N2 Cu2 P3 116.5(5) . 4
P2 Cu2 P3 105.4(2) . 4
N2 Cu2 P3A 115.7(5) . 4
P2A Cu2 P3A 107.7(3) 2 4
N2 Cu2 P2 115.8(6) . 2
P2 Cu2 P2 111.09(14) . 2
P3 Cu2 P2 96.7(2) 4 2
N2 Cu2 Cu2 118.4(4) . 2
P2A Cu2 Cu2 68.4(3) 2 2
P2 Cu2 Cu2 62.19(19) . 2
P3 Cu2 Cu2 124.48(11) 4 2
P3A Cu2 Cu2 122.98(18) 4 2
P2 Cu2 Cu2 51.77(16) 2 2
N2 Cu2 P2A 116.1(6) . .
P2A Cu2 P2A 111.4(3) 2 .
P3A Cu2 P2A 94.1(3) 4 .
Cu2 Cu2 P2A 46.2(2) 2 .
C1 P1 C92 103.3(6) . .
C1 P1 Cu1 127.9(4) . .
C92 P1 Cu1 127.8(5) . .
C1 P2 P3 100.5(5) . .
C1 P2 Cu2 139.4(5) . .
P3 P2 Cu2 114.0(3) . .
C1 P2 Cu2 119.0(5) . 2
P3 P2 Cu2 114.0(3) . 2
Cu2 P2 Cu2 66.04(14) . 2
C92 P3 P2 99.8(5) . .
C92 P3 Cu2 128.3(5) . 3
P2 P3 Cu2 125.6(2) . 3
C1 P2A Cu2 141.9(6) . 2
C1 P2A P3A 99.2(6) . .
Cu2 P2A P3A 117.1(5) 2 .
C1 P2A Cu2 111.7(6) . .
Cu2 P2A Cu2 65.4(3) 2 .
P3A P2A Cu2 113.6(4) . .
C92 P3A P2A 100.0(5) . .
C92 P3A Cu2 121.7(6) . 3
P2A P3A Cu2 123.6(4) . 3
C2 C1 P1 124.7(10) . .
C2 C1 P2 117.7(11) . .
P1 C1 P2 116.4(6) . .
C2 C1 P2A 116.9(10) . .
P1 C1 P2A 116.7(6) . .
C3 C2 C7 120.1(12) . .
C3 C2 C1 120.2(13) . .
C7 C2 C1 119.5(12) . .
C2 C3 C4 117.9(14) . .
C2 C3 C8 120.3(15) . .
C4 C3 C8 121.7(15) . .
C3 C4 C5 123.9(14) . .
C6 C5 C4 115.3(16) . .
C6 C5 C9 125(2) . .
C4 C5 C9 119(2) . .
C5 C6 C7 125.4(17) . .
C2 C7 C6 117.3(14) . .
C2 C7 C10 123.1(13) . .
C6 C7 C10 119.5(16) . .
C16 C11 C12 120.2(17) . .
C16 C11 C92 123(2) . .
C12 C11 C92 117(2) . .
C17 C12 C13 126(2) . .
C17 C12 C11 120.1(18) . .
C13 C12 C11 114(2) . .
C14 C13 C12 127(2) . .
C13 C14 C15 115.2(19) . .
C13 C14 C18 123(3) . .
C15 C14 C18 122(3) . .
C16 C15 C14 119(3) . .
C11 C16 C15 124(2) . .
C11 C16 C19 119.2(19) . .
C15 C16 C19 117(2) . .
N2 C23 C24 174(3) . .
C11 C92 P1 125.4(10) . .
C11 C92 P3 115.7(9) . .
P1 C92 P3 118.2(8) . .
C11 C92 P3A 112.6(11) . .
P1 C92 P3A 117.1(8) . .
C21 N1 Cu1 173(4) . .
N1 C21 C22 159(6) . .
C21A N1A Cu1 172(3) . .
N1A C21A C22A 171(4) . .
C21B N1B Cu1 162(5) . .
N1B C21B C22B 128(10) . .
C23 N2 Cu2 176(2) . .
N3 C25 C26 168(10) . .
N3A C25A C26A 154(10) . .

loop_
_geom_bond_atom_site_label_1
_geom_bond_atom_site_label_2
_geom_bond_distance
_geom_bond_site_symmetry_2
_geom_bond_publ_flag
Cu1 N1B 1.83(3) 14_454 yes
Cu1 N1B 1.83(3) . yes
Cu1 N1A 2.07(2) . yes
Cu1 N1A 2.07(2) 14_454 yes
Cu1 P1 2.243(3) 14_454 yes
Cu1 P1 2.243(3) . yes
Cu1 N1 2.36(4) . yes
Cu1 N1 2.36(4) 14_454 yes
Cu2 N2 1.956(11) . yes
Cu2 P2A 2.027(10) 2 yes
Cu2 P2 2.195(6) . yes
Cu2 P3 2.277(4) 4 yes
Cu2 P3A 2.317(6) 4 yes
Cu2 P2 2.472(6) 2 yes
Cu2 Cu2 2.554(3) 2 yes
Cu2 P2A 2.611(10) . yes
P1 C1 1.718(14) . yes
P1 C92 1.723(12) . yes
P2 C1 1.771(12) . yes
P2 P3 2.079(5) . yes
P2 Cu2 2.472(6) 2 yes
P3 C92 1.730(14) . ?
P3 Cu2 2.277(4) 3 yes
P2A C1 1.860(14) . ?
P2A Cu2 2.027(10) 2 yes
P2A P3A 2.083(11) . ?
P3A C92 1.811(17) . ?
P3A Cu2 2.317(6) 3 yes
C1 C2 1.475(14) . ?
C2 C3 1.38(2) . ?
C2 C7 1.41(2) . ?
C3 C4 1.39(2) . ?
C3 C8 1.52(3) . ?
C4 C5 1.41(3) . ?
C5 C6 1.32(3) . ?
C5 C9 1.53(3) . ?
C6 C7 1.41(2) . ?
C7 C10 1.46(2) . ?
C11 C16 1.29(3) . ?
C11 C12 1.46(3) . ?
C11 C92 1.520(19) . ?
C12 C17 1.39(3) . ?
C12 C13 1.40(2) . ?
C13 C14 1.30(2) . ?
C14 C15 1.48(4) . ?
C14 C18 1.51(3) . ?
C15 C16 1.35(3) . ?
C16 C19 1.42(5) . ?
C23 N2 1.109(19) . ?
C23 C24 1.47(2) . ?
N1 C21 1.10(3) . ?
C21 C22 1.54(3) . ?
N1A C21A 1.10(2) . ?
C21A C22A 1.57(2) . ?
N1B C21B 1.10(3) . ?
C21B C22B 1.54(3) . ?
N3 C25 1.10(3) . ?
C25 C26 1.54(3) . ?
N3A C25A 1.09(3) . ?
C25A C26A 1.54(3) . ?
Cl1C Cl1C 1.06(7) 5 ?
